data_7158749
loop_
_publ_author_name
'Iwai, Kento'
'Mukaijo, Yusuke'
'Asahara, Haruyasu'
'Nishiwaki, Nagatoshi'

_publ_section_title
;
 A new approach to 10-arylated
 5<i>H</i>-dibenzo[<i>b</i>,<i>f</i>]azepines using <i>syn</i>-selective
 hydrohalogenation of ethynylaniline.
;
_journal_issue 28
_journal_name_full 'Organic &amp; biomolecular chemistry'
_journal_page_first 5543
_journal_page_last 5550
_journal_paper_doi 10.1039/d2ob00950a
_journal_volume 20
_journal_year 2022
_chemical_formula_moiety 'C23 H19 N O'
_chemical_formula_sum 'C23 H19 N O'
_chemical_formula_weight 325.39
_chemical_melting_point 442.2(2)
_chemical_name_systematic 5-Ethanoyl-10-(4-methylphenyl)-5H-dibenzo[b,f]azepine
_space_group_crystal_system monoclinic
_space_group_IT_number 14
_space_group_name_Hall '-P 2ybc'
_space_group_name_H-M_alt 'P 1 21/c 1'
_symmetry_cell_setting monoclinic
_atom_sites_solution_hydrogens geom
_audit_creation_method SHELXL-2018/3
_audit_update_record
;
2022-02-08 deposited with the CCDC.	2022-06-29 downloaded from the CCDC.
;
_cell_angle_alpha 90
_cell_angle_beta 99.779(3)
_cell_angle_gamma 90
_cell_formula_units_Z 4
_cell_length_a 15.5398(5)
_cell_length_b 8.6572(2)
_cell_length_c 13.0504(4)
_cell_measurement_reflns_used 7688
_cell_measurement_temperature 93(2)
_cell_measurement_theta_max 30.1340
_cell_measurement_theta_min 2.6420
_cell_volume 1730.18(9)
_computing_cell_refinement 'CrysAlisPro 1.171.40.47a (Rigaku OD, 2019)'
_computing_data_collection 'CrysAlisPro 1.171.40.47a (Rigaku OD, 2019)'
_computing_data_reduction 'CrysAlisPro 1.171.40.47a (Rigaku OD, 2019)'
_computing_molecular_graphics 'Yadokari-XG 2009 (Wakita Nemoto et al., 2009)'
_computing_publication_material 'Yadokari-XG 2009 (Wakita,Nemoto et al., 2009)'
_computing_structure_refinement 'SHELXL-2018/3 (Sheldrick, 2018)'
_diffrn_ambient_temperature 93(2)
_diffrn_detector_area_resol_mean 10.0000
_diffrn_measured_fraction_theta_full 1.000
_diffrn_measured_fraction_theta_max 1.000
_diffrn_measurement_device_type 'XtaLAB Synergy, Single source at offset/far, HyPix'
_diffrn_measurement_method '\w scans'
_diffrn_radiation_monochromator mirror
_diffrn_radiation_type MoK\a
_diffrn_radiation_wavelength 0.71073
_diffrn_reflns_av_R_equivalents 0.0255
_diffrn_reflns_av_unetI/netI 0.0262
_diffrn_reflns_Laue_measured_fraction_full 1.000
_diffrn_reflns_Laue_measured_fraction_max 1.000
_diffrn_reflns_limit_h_max 17
_diffrn_reflns_limit_h_min -18
_diffrn_reflns_limit_k_max 10
_diffrn_reflns_limit_k_min -8
_diffrn_reflns_limit_l_max 15
_diffrn_reflns_limit_l_min -15
_diffrn_reflns_number 11561
_diffrn_reflns_point_group_measured_fraction_full 1.000
_diffrn_reflns_point_group_measured_fraction_max 1.000
_diffrn_reflns_theta_full 25.242
_diffrn_reflns_theta_max 25.488
_diffrn_reflns_theta_min 2.660
_diffrn_source 'micro-focus sealed X-ray tube'
_exptl_absorpt_coefficient_mu 0.076
_exptl_absorpt_correction_T_max 1.000
_exptl_absorpt_correction_T_min 0.802
_exptl_absorpt_correction_type gaussian
_exptl_absorpt_process_details
;
CrysAlisPro 1.171.40.47a (Rigaku Oxford Diffraction, 2019)
Numerical absorption correction based on gaussian integration over
   a multifaceted crystal model
Empirical absorption correction using spherical harmonics,
 implemented in SCALE3 ABSPACK scaling algorithm.
;
_exptl_crystal_colour colorless
_exptl_crystal_density_diffrn 1.249
_exptl_crystal_description block
_exptl_crystal_F_000 688
_exptl_crystal_size_max 0.211
_exptl_crystal_size_mid 0.121
_exptl_crystal_size_min 0.073
_refine_diff_density_max 0.189
_refine_diff_density_min -0.218
_refine_diff_density_rms 0.040
_refine_ls_extinction_method none
_refine_ls_goodness_of_fit_ref 1.049
_refine_ls_matrix_type full
_refine_ls_number_parameters 228
_refine_ls_number_reflns 3219
_refine_ls_number_restraints 0
_refine_ls_restrained_S_all 1.049
_refine_ls_R_factor_all 0.0452
_refine_ls_R_factor_gt 0.0375
_refine_ls_shift/su_max 0.001
_refine_ls_shift/su_mean 0.000
_refine_ls_structure_factor_coef Fsqd
_refine_ls_weighting_details 'w=1/[\s^2^(Fo^2^)+(0.0362P)^2^+0.7281P] where P=(Fo^2^+2Fc^2^)/3'
_refine_ls_weighting_scheme calc
_refine_ls_wR_factor_gt 0.0867
_refine_ls_wR_factor_ref 0.0909
_reflns_Friedel_coverage 0.000
_reflns_number_gt 2766
_reflns_number_total 3219
_reflns_threshold_expression 'I > 2\s(I)'
_cod_data_source_file d2ob00950a2.cif
_cod_data_source_block 4-Me_a
_cod_depositor_comments
;
The following automatic conversions were performed:

data item '_chemical_melting_point' value '442.0-442.4' was changed
to '442.2(2)' -- the average value was taken and precision was
estimated.

Automatic conversion script
Id: cif_fix_values 7556 2019-12-06 15:28:31Z antanas 

 Adding full bibliography for 7158747--7158749.cif.
;
_cod_original_sg_symbol_H-M 'P 21/c'
_cod_database_code 7158749
_shelx_shelxl_version_number 2018/3
_shelx_space_group_comment
;
The symmetry employed for this shelxl refinement is uniquely defined
by the following loop, which should always be used as a source of
symmetry information in preference to the above space-group names.
They are only intended as comments.
;

loop_
_space_group_symop_operation_xyz
'x, y, z'
'-x, y+1/2, -z+1/2'
'-x, -y, -z'
'x, -y-1/2, z-1/2'

loop_
_atom_site_label
_atom_site_type_symbol
_atom_site_fract_x
_atom_site_fract_y
_atom_site_fract_z
_atom_site_U_iso_or_equiv
_atom_site_adp_type
_atom_site_occupancy
_atom_site_site_symmetry_order
_atom_site_calc_flag
_atom_site_refinement_flags_posn
_atom_site_refinement_flags_adp
_atom_site_refinement_flags_occupancy
_atom_site_disorder_assembly
_atom_site_disorder_group
C1 C 0.90058(9) 0.27023(15) 0.79526(10) 0.0201(3) Uani 1 1 d . . . . .
H1 H 0.886833 0.255369 0.862783 0.024 Uiso 1 1 calc R U . . .
C2 C 0.97328(9) 0.19861(15) 0.76895(11) 0.0223(3) Uani 1 1 d . . . . .
H2 H 1.009097 0.135578 0.818431 0.027 Uiso 1 1 calc R U . . .
C3 C 0.99417(9) 0.21846(15) 0.67044(11) 0.0211(3) Uani 1 1 d . . . . .
H3 H 1.044369 0.169640 0.652667 0.025 Uiso 1 1 calc R U . . .
C4 C 0.94145(9) 0.30985(14) 0.59807(10) 0.0183(3) Uani 1 1 d . . . . .
H4 H 0.955724 0.324312 0.530767 0.022 Uiso 1 1 calc R U . . .
N1 N 0.80925(7) 0.46906(12) 0.54938(8) 0.0153(2) Uani 1 1 d . . . . .
C5 C 0.84570(9) 0.73410(15) 0.51040(10) 0.0179(3) Uani 1 1 d . . . . .
H5 H 0.870960 0.696441 0.453897 0.021 Uiso 1 1 calc R U . . .
C6 C 0.84687(9) 0.89090(15) 0.53184(10) 0.0199(3) Uani 1 1 d . . . . .
H6 H 0.872660 0.961099 0.489996 0.024 Uiso 1 1 calc R U . . .
C7 C 0.81009(9) 0.94485(15) 0.61496(10) 0.0208(3) Uani 1 1 d . . . . .
H7 H 0.810817 1.052235 0.630083 0.025 Uiso 1 1 calc R U . . .
C8 C 0.77248(9) 0.84266(15) 0.67562(10) 0.0192(3) Uani 1 1 d . . . . .
H8 H 0.747366 0.881432 0.731930 0.023 Uiso 1 1 calc R U . . .
C9 C 0.73325(8) 0.57439(14) 0.72559(9) 0.0153(3) Uani 1 1 d . . . . .
C10 C 0.76974(9) 0.43597(14) 0.75429(10) 0.0166(3) Uani 1 1 d . . . . .
H10 H 0.741521 0.377263 0.800408 0.020 Uiso 1 1 calc R U . . .
C11 C 0.86770(8) 0.38021(14) 0.62421(10) 0.0153(3) Uani 1 1 d . . . . .
C12 C 0.80740(8) 0.63150(14) 0.57179(10) 0.0153(3) Uani 1 1 d . . . . .
C13 C 0.77035(8) 0.68293(14) 0.65630(10) 0.0156(3) Uani 1 1 d . . . . .
C14 C 0.84673(8) 0.36452(14) 0.72391(10) 0.0161(3) Uani 1 1 d . . . . .
C15 C 0.74622(9) 0.39436(14) 0.48022(9) 0.0159(3) Uani 1 1 d . . . . .
O1 O 0.74861(6) 0.25397(10) 0.46932(7) 0.0213(2) Uani 1 1 d . . . . .
C16 C 0.67537(9) 0.49287(15) 0.42048(11) 0.0226(3) Uani 1 1 d . . . . .
H16 H 0.646263 0.435987 0.359382 0.034 Uiso 1 1 calc R U . . .
H16A H 0.700946 0.587925 0.398030 0.034 Uiso 1 1 calc R U . . .
H16B H 0.632689 0.518995 0.465041 0.034 Uiso 1 1 calc R U . . .
C17 C 0.65482(9) 0.62372(14) 0.76941(10) 0.0166(3) Uani 1 1 d . . . . .
C18 C 0.58821(9) 0.71134(15) 0.71068(10) 0.0205(3) Uani 1 1 d . . . . .
H18 H 0.594227 0.744498 0.642871 0.025 Uiso 1 1 calc R U . . .
C19 C 0.51364(10) 0.75036(16) 0.75007(11) 0.0243(3) Uani 1 1 d . . . . .
H19 H 0.469476 0.809829 0.708619 0.029 Uiso 1 1 calc R U . . .
C20 C 0.50208(9) 0.70424(15) 0.84911(11) 0.0229(3) Uani 1 1 d . . . . .
C21 C 0.56889(9) 0.61824(15) 0.90782(10) 0.0198(3) Uani 1 1 d . . . . .
H21 H 0.562966 0.586204 0.975902 0.024 Uiso 1 1 calc R U . . .
C22 C 0.64356(9) 0.57850(14) 0.86926(10) 0.0174(3) Uani 1 1 d . . . . .
H22 H 0.687775 0.519707 0.911154 0.021 Uiso 1 1 calc R U . . .
C23 C 0.42071(11) 0.7445(2) 0.89163(13) 0.0366(4) Uani 1 1 d . . . . .
H23 H 0.372998 0.676111 0.860852 0.055 Uiso 1 1 calc R U . . .
H23A H 0.404567 0.852002 0.874369 0.055 Uiso 1 1 calc R U . . .
H23B H 0.431583 0.731629 0.967332 0.055 Uiso 1 1 calc R U . . .

loop_
_atom_site_aniso_label
_atom_site_aniso_U_11
_atom_site_aniso_U_22
_atom_site_aniso_U_33
_atom_site_aniso_U_23
_atom_site_aniso_U_13
_atom_site_aniso_U_12
C1 0.0231(8) 0.0194(7) 0.0174(7) 0.0022(5) 0.0027(6) 0.0011(5)
C2 0.0202(8) 0.0200(7) 0.0248(7) 0.0029(5) -0.0015(6) 0.0043(5)
C3 0.0167(7) 0.0189(7) 0.0278(7) -0.0010(5) 0.0039(6) 0.0026(5)
C4 0.0190(7) 0.0166(7) 0.0198(7) -0.0021(5) 0.0048(5) -0.0015(5)
N1 0.0167(6) 0.0120(5) 0.0164(6) 0.0004(4) 0.0008(4) -0.0001(4)
C5 0.0171(7) 0.0192(7) 0.0172(6) 0.0014(5) 0.0023(5) 0.0005(5)
C6 0.0199(7) 0.0164(7) 0.0228(7) 0.0056(5) 0.0018(6) -0.0036(5)
C7 0.0234(8) 0.0120(6) 0.0253(7) 0.0004(5) -0.0002(6) -0.0015(5)
C8 0.0204(7) 0.0163(7) 0.0207(7) -0.0016(5) 0.0032(6) 0.0009(5)
C9 0.0163(7) 0.0141(6) 0.0150(6) -0.0017(5) 0.0012(5) -0.0016(5)
C10 0.0189(7) 0.0151(6) 0.0158(6) 0.0007(5) 0.0030(5) -0.0016(5)
C11 0.0157(7) 0.0101(6) 0.0190(7) 0.0002(5) -0.0003(5) -0.0018(5)
C12 0.0147(7) 0.0120(6) 0.0180(6) 0.0001(5) -0.0006(5) 0.0006(5)
C13 0.0131(7) 0.0147(6) 0.0177(6) 0.0006(5) -0.0009(5) 0.0003(5)
C14 0.0166(7) 0.0114(6) 0.0197(7) -0.0010(5) 0.0015(5) -0.0022(5)
C15 0.0180(7) 0.0168(7) 0.0138(6) -0.0005(5) 0.0055(5) -0.0021(5)
O1 0.0256(6) 0.0151(5) 0.0228(5) -0.0035(4) 0.0026(4) -0.0020(4)
C16 0.0226(8) 0.0208(7) 0.0225(7) 0.0023(5) -0.0019(6) -0.0027(6)
C17 0.0171(7) 0.0125(6) 0.0203(7) -0.0017(5) 0.0030(5) -0.0017(5)
C18 0.0221(8) 0.0189(7) 0.0204(7) 0.0023(5) 0.0035(6) 0.0020(5)
C19 0.0219(8) 0.0218(7) 0.0287(7) 0.0046(6) 0.0028(6) 0.0063(6)
C20 0.0214(8) 0.0194(7) 0.0291(8) -0.0005(6) 0.0073(6) 0.0022(5)
C21 0.0227(8) 0.0168(7) 0.0207(7) -0.0010(5) 0.0060(6) -0.0007(5)
C22 0.0177(7) 0.0139(6) 0.0199(7) -0.0006(5) 0.0014(5) -0.0004(5)
C23 0.0298(10) 0.0427(10) 0.0407(9) 0.0069(7) 0.0152(7) 0.0140(7)

loop_
_atom_type_symbol
_atom_type_description
_atom_type_scat_dispersion_real
_atom_type_scat_dispersion_imag
_atom_type_scat_source
C C 0.0033 0.0016 'International Tables Vol C Tables 4.2.6.8 and 6.1.1.4'
H H 0.0000 0.0000 'International Tables Vol C Tables 4.2.6.8 and 6.1.1.4'
N N 0.0061 0.0033 'International Tables Vol C Tables 4.2.6.8 and 6.1.1.4'
O O 0.0106 0.0060 'International Tables Vol C Tables 4.2.6.8 and 6.1.1.4'

loop_
_geom_angle_atom_site_label_1
_geom_angle_atom_site_label_2
_geom_angle_atom_site_label_3
_geom_angle
_geom_angle_site_symmetry_1
_geom_angle_site_symmetry_3
_geom_angle_publ_flag
C2 C1 C14 121.10(12) . . ?
C1 C2 C3 120.25(13) . . ?
C4 C3 C2 119.78(13) . . ?
C3 C4 C11 119.90(12) . . ?
C15 N1 C12 123.83(11) . . ?
C15 N1 C11 119.42(10) . . ?
C12 N1 C11 114.65(10) . . ?
C6 C5 C12 120.00(12) . . ?
C5 C6 C7 119.59(12) . . ?
C8 C7 C6 120.13(12) . . ?
C7 C8 C13 121.80(13) . . ?
C10 C9 C13 122.77(12) . . ?
C10 C9 C17 118.60(11) . . ?
C13 C9 C17 118.56(11) . . ?
C9 C10 C14 128.69(12) . . ?
C4 C11 C14 121.12(12) . . ?
C4 C11 N1 121.29(11) . . ?
C14 C11 N1 117.58(11) . . ?
C5 C12 C13 121.48(11) . . ?
C5 C12 N1 118.73(11) . . ?
C13 C12 N1 119.75(11) . . ?
C12 C13 C8 116.99(12) . . ?
C12 C13 C9 122.13(11) . . ?
C8 C13 C9 120.84(12) . . ?
C11 C14 C1 117.80(12) . . ?
C11 C14 C10 122.80(12) . . ?
C1 C14 C10 119.34(12) . . ?
O1 C15 N1 120.69(12) . . ?
O1 C15 C16 122.49(12) . . ?
N1 C15 C16 116.82(11) . . ?
C22 C17 C18 117.57(12) . . ?
C22 C17 C9 121.03(12) . . ?
C18 C17 C9 121.35(12) . . ?
C19 C18 C17 121.01(13) . . ?
C18 C19 C20 121.43(13) . . ?
C19 C20 C21 117.46(13) . . ?
C19 C20 C23 121.61(13) . . ?
C21 C20 C23 120.93(13) . . ?
C22 C21 C20 121.61(12) . . ?
C21 C22 C17 120.93(12) . . ?

loop_
_geom_bond_atom_site_label_1
_geom_bond_atom_site_label_2
_geom_bond_distance
_geom_bond_site_symmetry_2
_geom_bond_publ_flag
C1 C2 1.382(2) . ?
C1 C14 1.4031(18) . ?
C2 C3 1.389(2) . ?
C3 C4 1.3880(19) . ?
C4 C11 1.3906(18) . ?
N1 C15 1.3755(16) . ?
N1 C12 1.4377(16) . ?
N1 C11 1.4384(16) . ?
C5 C6 1.3854(19) . ?
C5 C12 1.3954(18) . ?
C6 C7 1.3901(19) . ?
C7 C8 1.3814(19) . ?
C8 C13 1.4050(18) . ?
C9 C10 1.3511(18) . ?
C9 C13 1.4867(17) . ?
C9 C17 1.4938(18) . ?
C10 C14 1.4603(18) . ?
C11 C14 1.4006(18) . ?
C12 C13 1.4006(18) . ?
C15 O1 1.2250(15) . ?
C15 C16 1.5018(18) . ?
C17 C22 1.3999(18) . ?
C17 C18 1.4017(18) . ?
C18 C19 1.387(2) . ?
C19 C20 1.393(2) . ?
C20 C21 1.3961(19) . ?
C20 C23 1.506(2) . ?
C21 C22 1.3843(19) . ?

loop_
_geom_torsion_atom_site_label_1
_geom_torsion_atom_site_label_2
_geom_torsion_atom_site_label_3
_geom_torsion_atom_site_label_4
_geom_torsion
_geom_torsion_site_symmetry_1
_geom_torsion_site_symmetry_2
_geom_torsion_site_symmetry_3
_geom_torsion_site_symmetry_4
_geom_torsion_publ_flag
C14 C1 C2 C3 -0.3(2) . . . . ?
C1 C2 C3 C4 -0.4(2) . . . . ?
C2 C3 C4 C11 -0.44(19) . . . . ?
C12 C5 C6 C7 0.3(2) . . . . ?
C5 C6 C7 C8 -0.1(2) . . . . ?
C6 C7 C8 C13 0.3(2) . . . . ?
C13 C9 C10 C14 -1.8(2) . . . . ?
C17 C9 C10 C14 -178.73(12) . . . . ?
C3 C4 C11 C14 1.97(19) . . . . ?
C3 C4 C11 N1 -176.75(11) . . . . ?
C15 N1 C11 C4 82.48(15) . . . . ?
C12 N1 C11 C4 -113.33(13) . . . . ?
C15 N1 C11 C14 -96.29(14) . . . . ?
C12 N1 C11 C14 67.90(15) . . . . ?
C6 C5 C12 C13 -0.7(2) . . . . ?
C6 C5 C12 N1 -178.35(12) . . . . ?
C15 N1 C12 C5 -88.47(16) . . . . ?
C11 N1 C12 C5 108.13(13) . . . . ?
C15 N1 C12 C13 93.80(15) . . . . ?
C11 N1 C12 C13 -69.60(15) . . . . ?
C5 C12 C13 C8 0.81(19) . . . . ?
N1 C12 C13 C8 178.48(11) . . . . ?
C5 C12 C13 C9 -176.91(12) . . . . ?
N1 C12 C13 C9 0.76(19) . . . . ?
C7 C8 C13 C12 -0.64(19) . . . . ?
C7 C8 C13 C9 177.11(12) . . . . ?
C10 C9 C13 C12 38.04(19) . . . . ?
C17 C9 C13 C12 -144.99(12) . . . . ?
C10 C9 C13 C8 -139.59(13) . . . . ?
C17 C9 C13 C8 37.37(17) . . . . ?
C4 C11 C14 C1 -2.59(18) . . . . ?
N1 C11 C14 C1 176.18(11) . . . . ?
C4 C11 C14 C10 -179.73(12) . . . . ?
N1 C11 C14 C10 -0.96(18) . . . . ?
C2 C1 C14 C11 1.75(19) . . . . ?
C2 C1 C14 C10 178.99(12) . . . . ?
C9 C10 C14 C11 -36.2(2) . . . . ?
C9 C10 C14 C1 146.66(14) . . . . ?
C12 N1 C15 O1 -175.39(12) . . . . ?
C11 N1 C15 O1 -12.74(18) . . . . ?
C12 N1 C15 C16 4.25(18) . . . . ?
C11 N1 C15 C16 166.91(11) . . . . ?
C10 C9 C17 C22 31.72(18) . . . . ?
C13 C9 C17 C22 -145.37(12) . . . . ?
C10 C9 C17 C18 -145.59(13) . . . . ?
C13 C9 C17 C18 37.32(17) . . . . ?
C22 C17 C18 C19 -0.55(19) . . . . ?
C9 C17 C18 C19 176.85(12) . . . . ?
C17 C18 C19 C20 0.0(2) . . . . ?
C18 C19 C20 C21 0.6(2) . . . . ?
C18 C19 C20 C23 -179.16(14) . . . . ?
C19 C20 C21 C22 -0.6(2) . . . . ?
C23 C20 C21 C22 179.10(13) . . . . ?
C20 C21 C22 C17 0.1(2) . . . . ?
C18 C17 C22 C21 0.48(19) . . . . ?
C9 C17 C22 C21 -176.93(11) . . . . ?
